data_4072703
loop_
_publ_author_name
'Evans, William J.'
'Champagne, Timothy M.'
'Ziller, Joseph W.'

_publ_section_title
;
 Synthesis and Reactivity of Mono(pentamethylcyclopentadienyl)
 Tetraphenylborate Lanthanide Complexes of Ytterbium and Samarium:&#x00A0;
 Tris(ring) Precursors to (C5Me5)Ln Moieties
;
_journal_issue 5
_journal_name_full Organometallics
_journal_page_first 1204
_journal_paper_doi 10.1021/om060963s
_journal_volume 26
_journal_year 2007
_chemical_formula_sum 'C40 H41 B Sm'
_chemical_formula_weight 682.89
_chemical_name_systematic
; 
 ? 
;
_space_group_IT_number 14
_symmetry_cell_setting monoclinic
_symmetry_space_group_name_Hall '-P 2ybc'
_symmetry_space_group_name_H-M 'P 1 21/c 1'
_atom_sites_solution_hydrogens geom
_atom_sites_solution_primary direct
_atom_sites_solution_secondary difmap
_audit_creation_method SHELXTL
_cell_angle_alpha 90.00
_cell_angle_beta 95.676(3)
_cell_angle_gamma 90.00
_cell_formula_units_Z 4
_cell_length_a 17.081(3)
_cell_length_b 9.9752(17)
_cell_length_c 18.816(3)
_cell_measurement_temperature 163(2)
_cell_volume 3190.3(9)
_computing_cell_refinement 'Bruker SMART/SAINT'
_computing_data_collection 'Bruker SMART'
_computing_data_reduction 'Bruker SAINT'
_computing_molecular_graphics 'Bruker SHELXTL'
_computing_publication_material 'Bruker SHELXTL'
_computing_structure_refinement 'Bruker SHELXTL'
_computing_structure_solution 'Bruker SHELXTL'
_diffrn_ambient_temperature 163(2)
_diffrn_measured_fraction_theta_full 0.997
_diffrn_measured_fraction_theta_max 0.997
_diffrn_measurement_device_type 'CCD area detector'
_diffrn_measurement_method 'phi and omega scans'
_diffrn_radiation_monochromator graphite
_diffrn_radiation_source 'normal-focus sealed tube'
_diffrn_radiation_type MoK\a
_diffrn_radiation_wavelength 0.71073
_diffrn_reflns_av_R_equivalents 0.0510
_diffrn_reflns_av_sigmaI/netI 0.0367
_diffrn_reflns_limit_h_max 21
_diffrn_reflns_limit_h_min -21
_diffrn_reflns_limit_k_max 12
_diffrn_reflns_limit_k_min -12
_diffrn_reflns_limit_l_max 24
_diffrn_reflns_limit_l_min -24
_diffrn_reflns_number 36948
_diffrn_reflns_theta_full 27.10
_diffrn_reflns_theta_max 27.10
_diffrn_reflns_theta_min 2.18
_diffrn_standards_decay_% '< 1.0'
_diffrn_standards_interval_count 'initial 50 frames recollected'
_diffrn_standards_number '50 frames'
_exptl_absorpt_coefficient_mu 1.867
_exptl_absorpt_correction_T_max 0.9124
_exptl_absorpt_correction_T_min 0.6229
_exptl_absorpt_correction_type multi-scan
_exptl_absorpt_process_details 'Bruker SADABS'
_exptl_crystal_colour 'dark green'
_exptl_crystal_density_diffrn 1.422
_exptl_crystal_density_meas ?
_exptl_crystal_density_method 'not measured'
_exptl_crystal_description plate
_exptl_crystal_F_000 1392
_exptl_crystal_size_max 0.28
_exptl_crystal_size_mid 0.18
_exptl_crystal_size_min 0.05
_refine_diff_density_max 2.013
_refine_diff_density_min -1.174
_refine_diff_density_rms 0.116
_refine_ls_extinction_method none
_refine_ls_goodness_of_fit_ref 1.073
_refine_ls_hydrogen_treatment constr
_refine_ls_matrix_type full
_refine_ls_number_parameters 384
_refine_ls_number_reflns 7023
_refine_ls_number_restraints 0
_refine_ls_restrained_S_all 1.073
_refine_ls_R_factor_all 0.0494
_refine_ls_R_factor_gt 0.0326
_refine_ls_shift/su_max 0.001
_refine_ls_shift/su_mean 0.000
_refine_ls_structure_factor_coef Fsqd
_refine_ls_weighting_details 'calc w=1/[\s^2^(Fo^2^)+(0.0430P)^2^+5.3687P] where P=(Fo^2^+2Fc^2^)/3'
_refine_ls_weighting_scheme calc
_refine_ls_wR_factor_gt 0.0780
_refine_ls_wR_factor_ref 0.0891
_reflns_number_gt 5626
_reflns_number_total 7023
_reflns_threshold_expression >2sigma(I)
_cod_data_source_file om060963ssi20061020_051416.cif
_cod_data_source_block tmc31_[624651]
_cod_depositor_comments
;
The following automatic conversions were performed:

'_symmetry_cell_setting' value 'Monoclinic' changed to 'monoclinic'
according to /home/saulius/struct/CIF-dictionaries/cif_core.dic
dictionary named 'cif_core.dic' version 2.4.1 from 2010-06-29.

Automatic conversion script
Id: cif_fix_values 1715 2011-07-08 13:25:40Z adriana 

The following automatic conversions were performed:

'_exptl_crystal_density_meas' value 'n/a' was changed to '?' - the
value is perceived as not measured.

Automatic conversion script
Id: cif_fix_values 3008 2015-01-20 13:52:24Z robertas 
;
_cod_original_cell_volume 3190.2(9)
_cod_original_sg_symbol_H-M P2(1)/c
_cod_original_formula_sum 'C34 H35 B Sm C6 H6'
_cod_database_code 4072703

loop_
_symmetry_equiv_pos_as_xyz
'x, y, z'
'-x, y+1/2, -z+1/2'
'-x, -y, -z'
'x, -y-1/2, z-1/2'

loop_
_atom_site_label
_atom_site_type_symbol
_atom_site_fract_x
_atom_site_fract_y
_atom_site_fract_z
_atom_site_U_iso_or_equiv
_atom_site_adp_type
_atom_site_occupancy
_atom_site_symmetry_multiplicity
_atom_site_calc_flag
_atom_site_refinement_flags
Sm1 Sm 0.318969(10) 0.384959(16) 0.360918(9) 0.01716(7) Uani 1 1 d .
B1 B 0.3147(2) 0.6236(4) 0.1980(2) 0.0162(7) Uani 1 1 d .
C1 C 0.2204(3) 0.1779(4) 0.3967(2) 0.0321(9) Uani 1 1 d .
C2 C 0.1915(2) 0.2943(4) 0.4282(2) 0.0298(9) Uani 1 1 d .
C3 C 0.2476(2) 0.3334(4) 0.48515(19) 0.0236(8) Uani 1 1 d .
C4 C 0.3113(2) 0.2427(3) 0.48778(18) 0.0194(7) Uani 1 1 d .
C5 C 0.2946(2) 0.1455(4) 0.4334(2) 0.0257(8) Uani 1 1 d .
C6 C 0.1728(3) 0.0890(5) 0.3431(2) 0.0535(15) Uani 1 1 d .
H6A H 0.1426 0.1451 0.3074 0.080 Uiso 1 1 calc R
H6B H 0.1366 0.0338 0.3679 0.080 Uiso 1 1 calc R
H6C H 0.2084 0.0309 0.3193 0.080 Uiso 1 1 calc R
C7 C 0.1115(3) 0.3553(6) 0.4088(3) 0.0493(13) Uani 1 1 d .
H7A H 0.1045 0.3741 0.3575 0.074 Uiso 1 1 calc R
H7B H 0.1071 0.4390 0.4354 0.074 Uiso 1 1 calc R
H7C H 0.0707 0.2925 0.4210 0.074 Uiso 1 1 calc R
C8 C 0.2382(3) 0.4392(4) 0.5409(2) 0.0307(9) Uani 1 1 d .
H8A H 0.2894 0.4802 0.5556 0.046 Uiso 1 1 calc R
H8B H 0.2175 0.3979 0.5825 0.046 Uiso 1 1 calc R
H8C H 0.2015 0.5081 0.5210 0.046 Uiso 1 1 calc R
C9 C 0.3785(2) 0.2418(4) 0.54628(18) 0.0229(8) Uani 1 1 d .
H9A H 0.3575 0.2458 0.5929 0.034 Uiso 1 1 calc R
H9B H 0.4124 0.3197 0.5408 0.034 Uiso 1 1 calc R
H9C H 0.4091 0.1594 0.5431 0.034 Uiso 1 1 calc R
C10 C 0.3413(3) 0.0211(4) 0.4219(2) 0.0357(10) Uani 1 1 d .
H10A H 0.3056 -0.0503 0.4030 0.054 Uiso 1 1 calc R
H10B H 0.3690 -0.0077 0.4674 0.054 Uiso 1 1 calc R
H10C H 0.3796 0.0401 0.3878 0.054 Uiso 1 1 calc R
C11 C 0.3287(2) 0.4606(3) 0.20421(17) 0.0170(7) Uani 1 1 d .
C12 C 0.4022(2) 0.4030(3) 0.22603(17) 0.0185(7) Uani 1 1 d .
H12A H 0.4480 0.4574 0.2271 0.022 Uiso 1 1 calc R
C13 C 0.4103(2) 0.2678(4) 0.24628(18) 0.0213(7) Uani 1 1 d .
H13A H 0.4609 0.2327 0.2615 0.026 Uiso 1 1 calc R
C14 C 0.3450(2) 0.1855(4) 0.24414(19) 0.0246(8) Uani 1 1 d .
H14A H 0.3503 0.0943 0.2583 0.030 Uiso 1 1 calc R
C15 C 0.2709(2) 0.2382(4) 0.22095(18) 0.0225(8) Uani 1 1 d .
H15A H 0.2258 0.1821 0.2180 0.027 Uiso 1 1 calc R
C16 C 0.2636(2) 0.3734(3) 0.20212(18) 0.0195(7) Uani 1 1 d .
H16A H 0.2128 0.4079 0.1873 0.023 Uiso 1 1 calc R
C17 C 0.3104(2) 0.6571(3) 0.28324(19) 0.0191(7) Uani 1 1 d .
C18 C 0.2408(2) 0.6452(3) 0.3174(2) 0.0218(7) Uani 1 1 d .
H18A H 0.1923 0.6314 0.2890 0.026 Uiso 1 1 calc R
C19 C 0.2409(2) 0.6532(4) 0.3917(2) 0.0273(8) Uani 1 1 d .
H19A H 0.1926 0.6477 0.4125 0.033 Uiso 1 1 calc R
C20 C 0.3108(2) 0.6689(4) 0.43521(19) 0.0257(8) Uani 1 1 d .
H20A H 0.3108 0.6729 0.4857 0.031 Uiso 1 1 calc R
C21 C 0.3809(2) 0.6789(4) 0.4033(2) 0.0241(8) Uani 1 1 d .
H21A H 0.4294 0.6890 0.4322 0.029 Uiso 1 1 calc R
C22 C 0.3801(2) 0.6739(3) 0.32928(18) 0.0190(7) Uani 1 1 d .
H22A H 0.4286 0.6822 0.3089 0.023 Uiso 1 1 calc R
C23 C 0.2359(2) 0.6608(4) 0.14578(18) 0.0193(7) Uani 1 1 d .
C24 C 0.1835(2) 0.7635(4) 0.1596(2) 0.0259(8) Uani 1 1 d .
H24A H 0.1912 0.8106 0.2036 0.031 Uiso 1 1 calc R
C25 C 0.1201(2) 0.7985(4) 0.1101(2) 0.0340(10) Uani 1 1 d .
H25A H 0.0850 0.8674 0.1215 0.041 Uiso 1 1 calc R
C26 C 0.1079(2) 0.7344(5) 0.0454(2) 0.0376(11) Uani 1 1 d .
H26A H 0.0648 0.7587 0.0121 0.045 Uiso 1 1 calc R
C27 C 0.1587(2) 0.6350(5) 0.0297(2) 0.0348(10) Uani 1 1 d .
H27A H 0.1511 0.5909 -0.0152 0.042 Uiso 1 1 calc R
C28 C 0.2218(2) 0.5973(4) 0.0789(2) 0.0254(8) Uani 1 1 d .
H28A H 0.2558 0.5273 0.0669 0.031 Uiso 1 1 calc R
C29 C 0.3850(2) 0.7060(3) 0.16452(17) 0.0179(7) Uani 1 1 d .
C30 C 0.4332(2) 0.6517(4) 0.11550(18) 0.0203(7) Uani 1 1 d .
H30A H 0.4313 0.5579 0.1068 0.024 Uiso 1 1 calc R
C31 C 0.4836(2) 0.7298(4) 0.07922(19) 0.0241(8) Uani 1 1 d .
H31A H 0.5148 0.6890 0.0461 0.029 Uiso 1 1 calc R
C32 C 0.4886(2) 0.8670(4) 0.09100(19) 0.0232(8) Uani 1 1 d .
H32A H 0.5226 0.9206 0.0659 0.028 Uiso 1 1 calc R
C33 C 0.4429(2) 0.9249(4) 0.1402(2) 0.0244(8) Uani 1 1 d .
H33A H 0.4459 1.0185 0.1494 0.029 Uiso 1 1 calc R
C34 C 0.3928(2) 0.8447(4) 0.17578(19) 0.0199(7) Uani 1 1 d .
H34A H 0.3624 0.8857 0.2094 0.024 Uiso 1 1 calc R
C35 C -0.0474(3) 0.9170(5) 0.3633(3) 0.0471(12) Uani 1 1 d .
H35A H -0.0605 1.0077 0.3719 0.056 Uiso 1 1 calc R
C36 C -0.0032(3) 0.8843(5) 0.3080(3) 0.0526(14) Uani 1 1 d .
H36A H 0.0139 0.9527 0.2780 0.063 Uiso 1 1 calc R
C37 C 0.0159(3) 0.7519(6) 0.2964(3) 0.0509(13) Uani 1 1 d .
H37A H 0.0463 0.7291 0.2586 0.061 Uiso 1 1 calc R
C38 C -0.0528(3) 0.6875(5) 0.3938(3) 0.0430(11) Uani 1 1 d .
H38A H -0.0700 0.6191 0.4238 0.052 Uiso 1 1 calc R
C39 C -0.0092(3) 0.6537(5) 0.3397(3) 0.0497(12) Uani 1 1 d .
H39A H 0.0037 0.5625 0.3320 0.060 Uiso 1 1 calc R
C40 C -0.0719(3) 0.8165(5) 0.4057(3) 0.0446(12) Uani 1 1 d .
H40A H -0.1026 0.8377 0.4436 0.054 Uiso 1 1 calc R

loop_
_atom_site_aniso_label
_atom_site_aniso_U_11
_atom_site_aniso_U_22
_atom_site_aniso_U_33
_atom_site_aniso_U_23
_atom_site_aniso_U_13
_atom_site_aniso_U_12
Sm1 0.02452(10) 0.01636(10) 0.01087(9) 0.00026(7) 0.00309(6) -0.00115(7)
B1 0.0159(17) 0.0207(19) 0.0118(17) 0.0015(14) 0.0016(13) 0.0009(14)
C1 0.039(2) 0.037(2) 0.019(2) 0.0076(17) -0.0007(17) -0.0197(18)
C2 0.024(2) 0.046(2) 0.020(2) 0.0130(17) 0.0023(15) -0.0065(17)
C3 0.0256(19) 0.0284(19) 0.0175(18) 0.0041(15) 0.0058(14) 0.0011(15)
C4 0.0247(18) 0.0191(17) 0.0148(17) 0.0025(13) 0.0045(14) -0.0020(13)
C5 0.041(2) 0.0212(18) 0.0164(18) 0.0023(14) 0.0080(16) -0.0088(16)
C6 0.071(4) 0.065(3) 0.023(2) 0.004(2) -0.003(2) -0.043(3)
C7 0.026(2) 0.088(4) 0.034(3) 0.020(3) 0.0001(18) -0.002(2)
C8 0.039(2) 0.035(2) 0.020(2) 0.0087(16) 0.0137(17) 0.0131(18)
C9 0.0277(19) 0.0283(19) 0.0129(17) 0.0020(14) 0.0031(14) 0.0018(15)
C10 0.062(3) 0.0213(19) 0.025(2) -0.0015(16) 0.009(2) -0.0044(19)
C11 0.0246(18) 0.0198(17) 0.0073(15) -0.0008(12) 0.0049(13) -0.0002(13)
C12 0.0224(17) 0.0239(18) 0.0093(15) -0.0026(13) 0.0024(13) 0.0012(13)
C13 0.0291(19) 0.0236(18) 0.0114(17) -0.0025(13) 0.0037(14) 0.0077(15)
C14 0.044(2) 0.0173(18) 0.0127(17) -0.0005(13) 0.0045(15) 0.0030(15)
C15 0.035(2) 0.0205(18) 0.0130(17) -0.0038(13) 0.0044(14) -0.0089(15)
C16 0.0225(17) 0.0245(18) 0.0114(16) -0.0006(13) 0.0014(13) -0.0001(14)
C17 0.0253(18) 0.0146(15) 0.0181(17) 0.0009(13) 0.0053(14) 0.0029(13)
C18 0.0263(19) 0.0188(17) 0.0208(18) 0.0036(14) 0.0048(14) 0.0022(14)
C19 0.037(2) 0.0230(18) 0.024(2) 0.0015(15) 0.0121(16) 0.0054(16)
C20 0.045(2) 0.0206(18) 0.0123(17) -0.0003(14) 0.0078(16) 0.0025(16)
C21 0.033(2) 0.0189(18) 0.0201(19) -0.0012(14) -0.0002(15) -0.0008(15)
C22 0.0233(18) 0.0162(16) 0.0176(17) -0.0002(13) 0.0020(14) 0.0004(13)
C23 0.0184(17) 0.0220(17) 0.0177(17) 0.0049(14) 0.0028(13) -0.0033(14)
C24 0.025(2) 0.0252(19) 0.028(2) 0.0071(15) 0.0030(16) 0.0016(15)
C25 0.024(2) 0.034(2) 0.044(3) 0.0173(19) 0.0049(18) 0.0056(16)
C26 0.024(2) 0.050(3) 0.036(3) 0.020(2) -0.0071(18) -0.0018(19)
C27 0.033(2) 0.050(3) 0.019(2) 0.0091(18) -0.0057(16) -0.0111(19)
C28 0.0251(19) 0.033(2) 0.0186(19) 0.0043(15) 0.0012(15) -0.0014(15)
C29 0.0179(17) 0.0243(17) 0.0107(16) 0.0009(13) -0.0030(13) -0.0005(13)
C30 0.0266(18) 0.0203(17) 0.0139(17) -0.0007(13) 0.0009(14) -0.0010(14)
C31 0.0259(19) 0.031(2) 0.0155(18) 0.0018(15) 0.0053(15) 0.0001(15)
C32 0.0235(18) 0.028(2) 0.0175(18) 0.0074(14) -0.0001(14) -0.0057(14)
C33 0.028(2) 0.0219(18) 0.0230(19) 0.0032(15) -0.0004(15) -0.0016(15)
C34 0.0226(18) 0.0201(16) 0.0174(17) -0.0004(13) 0.0032(14) 0.0007(14)
C35 0.047(3) 0.039(3) 0.052(3) -0.005(2) -0.011(2) 0.005(2)
C36 0.046(3) 0.056(3) 0.054(3) 0.020(3) -0.004(2) -0.014(2)
C37 0.042(3) 0.072(4) 0.039(3) 0.002(3) 0.007(2) 0.008(3)
C38 0.047(3) 0.042(3) 0.038(3) 0.008(2) -0.003(2) -0.006(2)
C39 0.060(3) 0.042(3) 0.046(3) -0.006(2) -0.002(2) 0.010(2)
C40 0.036(3) 0.062(3) 0.034(3) -0.001(2) -0.002(2) 0.009(2)

loop_
_atom_type_symbol
_atom_type_description
_atom_type_scat_dispersion_real
_atom_type_scat_dispersion_imag
_atom_type_scat_source
C C 0.0033 0.0016 'International Tables Vol C Tables 4.2.6.8 and 6.1.1.4'
H H 0.0000 0.0000 'International Tables Vol C Tables 4.2.6.8 and 6.1.1.4'
B B 0.0013 0.0007 'International Tables Vol C Tables 4.2.6.8 and 6.1.1.4'
Sm Sm -0.1638 3.4418 'International Tables Vol C Tables 4.2.6.8 and 6.1.1.4'

loop_
_geom_angle_atom_site_label_1
_geom_angle_atom_site_label_2
_geom_angle_atom_site_label_3
_geom_angle
Cnt1 Sm1 Cnt2 125.0
Cnt1 Sm1 Cnt3 123.8
Cnt2 Sm1 Cnt3 103.8
C2 Sm1 C3 29.58(11)
C2 Sm1 C1 29.45(13)
C3 Sm1 C1 48.45(12)
C2 Sm1 C4 48.64(11)
C3 Sm1 C4 29.30(10)
C1 Sm1 C4 48.44(11)
C2 Sm1 C5 48.66(12)
C3 Sm1 C5 48.43(11)
C1 Sm1 C5 29.41(12)
C4 Sm1 C5 29.38(10)
C2 Sm1 C18 93.37(11)
C3 Sm1 C18 99.76(10)
C1 Sm1 C18 116.41(12)
C4 Sm1 C18 128.11(10)
C5 Sm1 C18 142.04(11)
C2 Sm1 C13 133.12(12)
C3 Sm1 C13 145.77(11)
C1 Sm1 C13 104.63(12)
C4 Sm1 C13 119.04(10)
C5 Sm1 C13 97.45(10)
C18 Sm1 C13 112.81(10)
C2 Sm1 C14 107.13(12)
C3 Sm1 C14 126.46(11)
C1 Sm1 C14 79.86(12)
C4 Sm1 C14 108.01(10)
C5 Sm1 C14 80.36(10)
C18 Sm1 C14 117.65(10)
C13 Sm1 C14 26.43(10)
C2 Sm1 C12 148.66(11)
C3 Sm1 C12 172.60(10)
C1 Sm1 C12 126.14(11)
C4 Sm1 C12 144.19(10)
C5 Sm1 C12 124.19(10)
C18 Sm1 C12 87.28(9)
C13 Sm1 C12 26.83(9)
C14 Sm1 C12 46.99(10)
C2 Sm1 C16 104.68(10)
C3 Sm1 C16 134.14(10)
C1 Sm1 C16 94.16(10)
C4 Sm1 C16 141.58(10)
C5 Sm1 C16 113.49(10)
C18 Sm1 C16 71.21(10)
C13 Sm1 C16 54.32(10)
C14 Sm1 C16 46.93(10)
C12 Sm1 C16 46.16(9)
C2 Sm1 C15 94.65(11)
C3 Sm1 C15 122.14(11)
C1 Sm1 C15 74.69(11)
C4 Sm1 C15 117.55(10)
C5 Sm1 C15 88.33(10)
C18 Sm1 C15 96.04(10)
C13 Sm1 C15 46.54(10)
C14 Sm1 C15 26.58(10)
C12 Sm1 C15 54.22(10)
C16 Sm1 C15 26.48(9)
C2 Sm1 C11 129.70(10)
C3 Sm1 C11 157.21(10)
C1 Sm1 C11 120.42(10)
C4 Sm1 C11 163.71(10)
C5 Sm1 C11 134.68(10)
C18 Sm1 C11 65.70(9)
C13 Sm1 C11 47.69(9)
C14 Sm1 C11 55.80(9)
C12 Sm1 C11 26.62(9)
C16 Sm1 C11 26.68(9)
C15 Sm1 C11 47.45(9)
C2 Sm1 C19 79.82(12)
C3 Sm1 C19 76.65(11)
C1 Sm1 C19 108.45(12)
C4 Sm1 C19 102.94(10)
C5 Sm1 C19 124.28(11)
C18 Sm1 C19 26.65(10)
C13 Sm1 C19 137.44(10)
C14 Sm1 C19 143.77(10)
C12 Sm1 C19 110.73(10)
C16 Sm1 C19 96.86(10)
C15 Sm1 C19 119.73(11)
C11 Sm1 C19 91.87(9)
C2 Sm1 C17 120.05(11)
C3 Sm1 C17 123.79(10)
C1 Sm1 C17 139.99(11)
C4 Sm1 C17 148.19(10)
C5 Sm1 C17 168.54(11)
C18 Sm1 C17 26.79(9)
C13 Sm1 C17 90.34(9)
C14 Sm1 C17 103.78(9)
C12 Sm1 C17 63.58(9)
C16 Sm1 C17 64.68(9)
C15 Sm1 C17 90.99(9)
C11 Sm1 C17 48.00(9)
C19 Sm1 C17 47.15(9)
C2 Sm1 C22 132.50(11)
C3 Sm1 C22 120.60(10)
C1 Sm1 C22 160.90(12)
C4 Sm1 C22 132.28(10)
C5 Sm1 C22 160.42(10)
C18 Sm1 C22 45.64(10)
C13 Sm1 C22 90.84(10)
C14 Sm1 C22 112.93(9)
C12 Sm1 C22 66.12(9)
C16 Sm1 C22 85.74(9)
C15 Sm1 C22 110.03(9)
C11 Sm1 C22 62.68(9)
C19 Sm1 C22 52.77(10)
C17 Sm1 C22 26.21(9)
C2 Sm1 C20 91.11(12)
C3 Sm1 C20 75.71(11)
C1 Sm1 C20 120.12(12)
C4 Sm1 C20 93.97(10)
C5 Sm1 C20 122.16(10)
C18 Sm1 C20 46.21(10)
C13 Sm1 C20 135.21(10)
C14 Sm1 C20 157.42(10)
C12 Sm1 C20 111.15(9)
C16 Sm1 C20 116.35(9)
C15 Sm1 C20 142.14(10)
C11 Sm1 C20 102.32(9)
C19 Sm1 C20 25.65(11)
C17 Sm1 C20 54.49(9)
C22 Sm1 C20 45.05(9)
C2 Sm1 C21 116.17(12)
C3 Sm1 C21 96.98(11)
C1 Sm1 C21 144.41(11)
C4 Sm1 C21 107.19(10)
C5 Sm1 C21 136.30(10)
C18 Sm1 C21 53.13(10)
C13 Sm1 C21 110.61(10)
C14 Sm1 C21 135.72(10)
C12 Sm1 C21 89.05(10)
C16 Sm1 C21 110.07(9)
C15 Sm1 C21 135.26(9)
C11 Sm1 C21 88.05(9)
C19 Sm1 C21 44.90(11)
C17 Sm1 C21 46.20(9)
C22 Sm1 C21 25.39(9)
C20 Sm1 C21 25.35(10)
C23 B1 C29 104.3(3)
C23 B1 C11 111.9(3)
C29 B1 C11 114.7(3)
C23 B1 C17 115.3(3)
C29 B1 C17 112.3(3)
C11 B1 C17 98.8(3)
C2 C1 C5 108.4(3)
C2 C1 C6 124.8(4)
C5 C1 C6 125.8(4)
C2 C1 Sm1 74.7(2)
C5 C1 Sm1 75.8(2)
C6 C1 Sm1 124.7(3)
C1 C2 C3 107.7(3)
C1 C2 C7 125.2(4)
C3 C2 C7 126.8(4)
C1 C2 Sm1 75.8(2)
C3 C2 Sm1 75.7(2)
C7 C2 Sm1 119.5(3)
C4 C3 C2 108.1(3)
C4 C3 C8 124.0(3)
C2 C3 C8 127.3(4)
C4 C3 Sm1 75.4(2)
C2 C3 Sm1 74.7(2)
C8 C3 Sm1 122.7(3)
C3 C4 C5 108.3(3)
C3 C4 C9 123.8(3)
C5 C4 C9 127.3(3)
C3 C4 Sm1 75.3(2)
C5 C4 Sm1 75.8(2)
C9 C4 Sm1 122.0(2)
C4 C5 C1 107.5(3)
C4 C5 C10 126.7(4)
C1 C5 C10 125.4(4)
C4 C5 Sm1 74.9(2)
C1 C5 Sm1 74.8(2)
C10 C5 Sm1 121.9(2)
C12 C11 C16 115.8(3)
C12 C11 B1 123.0(3)
C16 C11 B1 119.9(3)
C12 C11 Sm1 75.52(19)
C16 C11 Sm1 75.93(19)
B1 C11 Sm1 106.85(19)
C11 C12 C13 122.3(3)
C11 C12 Sm1 77.86(19)
C13 C12 Sm1 76.0(2)
C14 C13 C12 120.3(3)
C14 C13 Sm1 77.2(2)
C12 C13 Sm1 77.17(19)
C13 C14 C15 119.2(3)
C13 C14 Sm1 76.4(2)
C15 C14 Sm1 77.7(2)
C16 C15 C14 119.8(3)
C16 C15 Sm1 76.4(2)
C14 C15 Sm1 75.7(2)
C15 C16 C11 122.6(3)
C15 C16 Sm1 77.1(2)
C11 C16 Sm1 77.39(19)
C18 C17 C22 115.4(3)
C18 C17 B1 123.2(3)
C22 C17 B1 120.3(3)
C18 C17 Sm1 73.3(2)
C22 C17 Sm1 79.4(2)
B1 C17 Sm1 106.2(2)
C19 C18 C17 122.2(4)
C19 C18 Sm1 79.6(2)
C17 C18 Sm1 79.9(2)
C20 C19 C18 120.8(4)
C20 C19 Sm1 81.1(2)
C18 C19 Sm1 73.8(2)
C19 C20 C21 118.6(3)
C19 C20 Sm1 73.2(2)
C21 C20 Sm1 78.3(2)
C22 C21 C20 120.3(4)
C22 C21 Sm1 75.4(2)
C20 C21 Sm1 76.4(2)
C21 C22 C17 122.8(3)
C21 C22 Sm1 79.2(2)
C17 C22 Sm1 74.41(19)
C24 C23 C28 116.1(3)
C24 C23 B1 124.0(3)
C28 C23 B1 119.6(3)
C25 C24 C23 121.6(4)
C26 C25 C24 120.9(4)
C27 C26 C25 119.0(4)
C26 C27 C28 120.9(4)
C27 C28 C23 121.5(4)
C34 C29 C30 115.2(3)
C34 C29 B1 120.0(3)
C30 C29 B1 124.1(3)
C31 C30 C29 122.5(3)
C32 C31 C30 120.4(3)
C31 C32 C33 119.0(3)
C34 C33 C32 119.5(3)
C33 C34 C29 123.3(3)
C40 C35 C36 119.1(5)
C35 C36 C37 119.9(5)
C39 C37 C36 119.8(5)
C40 C38 C39 121.2(5)
C38 C39 C37 119.6(5)
C38 C40 C35 120.4(5)

loop_
_geom_bond_atom_site_label_1
_geom_bond_atom_site_label_2
_geom_bond_distance
Sm1 Cnt1 2.516
Sm1 Cnt2 2.700
Sm1 Cnt3 2.776
Sm1 C2 2.775(4)
Sm1 C3 2.789(4)
Sm1 C1 2.789(4)
Sm1 C4 2.791(3)
Sm1 C5 2.802(4)
Sm1 C18 2.996(3)
Sm1 C13 3.020(3)
Sm1 C14 3.029(3)
Sm1 C12 3.035(3)
Sm1 C16 3.046(3)
Sm1 C15 3.054(3)
Sm1 C11 3.064(3)
Sm1 C19 3.069(4)
Sm1 C17 3.080(3)
Sm1 C22 3.143(3)
Sm1 C20 3.168(4)
Sm1 C21 3.191(4)
B1 C23 1.630(5)
B1 C29 1.633(5)
B1 C11 1.646(5)
B1 C17 1.646(5)
C1 C2 1.415(6)
C1 C5 1.420(6)
C1 C6 1.517(6)
C2 C3 1.420(5)
C2 C7 1.508(6)
C3 C4 1.411(5)
C3 C8 1.508(5)
C4 C5 1.418(5)
C4 C9 1.509(5)
C5 C10 1.501(6)
C11 C12 1.404(5)
C11 C16 1.410(5)
C12 C13 1.405(5)
C13 C14 1.383(5)
C14 C15 1.399(5)
C15 C16 1.397(5)
C17 C18 1.410(5)
C17 C22 1.412(5)
C18 C19 1.400(5)
C19 C20 1.388(6)
C20 C21 1.396(5)
C21 C22 1.393(5)
C23 C24 1.402(5)
C23 C28 1.407(5)
C24 C25 1.401(5)
C25 C26 1.372(7)
C26 C27 1.370(7)
C27 C28 1.401(5)
C29 C34 1.404(5)
C29 C30 1.404(5)
C30 C31 1.389(5)
C31 C32 1.388(5)
C32 C33 1.394(5)
C33 C34 1.390(5)
C35 C40 1.372(7)
C35 C36 1.383(8)
C36 C37 1.383(8)
C37 C39 1.370(7)
C38 C40 1.352(7)
C38 C39 1.361(7)
